data_4033575
loop_
_publ_author_name
'Pic\'on-Ferrer, Inmaculada'
'Hueso-Ure\~na, Francisco'
'Ill\'an-Cabeza, Nuria A'
'Jim\'enez-Pulido, Sonia B'
'Mart\'inez-Martos, Jos\'e M'
'Ram\'irez-Exp\'osito, Mar\'ia J'
'Moreno-Carretero, Miguel N'

_publ_section_title
;
 Chloro-fac-tricarbonylrhenium(I) complexes of asymmetric azines derived
 from 6-acetyl-1,3,7-trimethylpteridine-2,4(1H,3H)-dione with hydrazine
 and aromatic aldehydes: preparation, structural characterization and
 biological activity against several human tumor cell lines.
;
_journal_issue 1
_journal_name_full 'Journal of inorganic biochemistry'
_journal_page_first 94
_journal_page_last 100
_journal_paper_doi 10.1016/j.jinorgbio.2008.09.014
_journal_volume 103
_journal_year 2009
_chemical_absolute_configuration unk
_chemical_compound_source 'synthesis as described'
_chemical_formula_moiety 'C18 H18 N6 O5.50'
_chemical_formula_sum 'C18 H18 N6 O5.5'
_chemical_formula_weight 406.38
_chemical_name_systematic
;
 ?
;
_space_group_IT_number 33
_symmetry_cell_setting orthorhombic
_symmetry_Int_Tables_number 33
_symmetry_space_group_name_Hall 'P 2c -2n'
_symmetry_space_group_name_H-M 'P n a 21'
_atom_sites_solution_hydrogens geom
_atom_sites_solution_primary direct
_atom_sites_solution_secondary difmap
_audit_conform_dict_location ftp://ftp.iucr.org/pub/cif_core.dic
_audit_conform_dict_name cif_core.dic
_audit_conform_dict_version 2.3
_audit_creation_date 2008-01-21T18:55:34-00:00
_audit_creation_method 'WinGX routine CIF_UPDATE'
_cell_angle_alpha 90
_cell_angle_beta 90
_cell_angle_gamma 90
_cell_formula_units_Z 4
_cell_length_a 21.926(6)
_cell_length_b 13.671(8)
_cell_length_c 6.722(1)
_cell_measurement_reflns_used 43
_cell_measurement_temperature 293(2)
_cell_measurement_theta_max 21
_cell_measurement_theta_min 3
_cell_measurement_wavelength 0.71073
_cell_volume 2014.9(13)
_computing_cell_refinement 'Dirax/lsq (Duisenberg & Schreurs, 1989-2000)'
_computing_data_collection KappaCCD
_computing_data_reduction 'Denzo and Scalepak (Otwinowski & Minor, 1997)'
_computing_molecular_graphics 'Ortep (Johnson, 1976)'
_computing_publication_material 'WinGX publication routines (Farrugia, 1999)'
_computing_structure_refinement 'SHELXL-97 (Sheldrick, 1997)'
_computing_structure_solution 'SHELXS-97 (Sheldrick, 1997)'
_diffrn_ambient_temperature 293(2)
_diffrn_measured_fraction_theta_full 0.989
_diffrn_measured_fraction_theta_max 0.989
_diffrn_measurement_device KappaCCD
_diffrn_measurement_method CCD
_diffrn_radiation_monochromator graphite
_diffrn_radiation_probe x-ray
_diffrn_radiation_type MoK\a
_diffrn_radiation_wavelength 0.71073
_diffrn_reflns_av_R_equivalents 0.0813
_diffrn_reflns_av_unetI/netI 0.0547
_diffrn_reflns_limit_h_max 28
_diffrn_reflns_limit_h_min -28
_diffrn_reflns_limit_k_max 17
_diffrn_reflns_limit_k_min -17
_diffrn_reflns_limit_l_max 8
_diffrn_reflns_limit_l_min -8
_diffrn_reflns_number 50617
_diffrn_reflns_theta_full 27.52
_diffrn_reflns_theta_max 27.52
_diffrn_reflns_theta_min 5.03
_exptl_absorpt_coefficient_mu 0.102
_exptl_absorpt_correction_T_max 0.9929
_exptl_absorpt_correction_T_min 0.946
_exptl_absorpt_correction_type multi-scan
_exptl_absorpt_process_details '(SADABS 2.10, 2003)'
_exptl_crystal_colour yellow
_exptl_crystal_density_diffrn 1.34
_exptl_crystal_density_method 'not measured'
_exptl_crystal_description prism
_exptl_crystal_F_000 848
_exptl_crystal_size_max 0.55
_exptl_crystal_size_mid 0.12
_exptl_crystal_size_min 0.07
_refine_diff_density_max 0.34
_refine_diff_density_min -0.262
_refine_diff_density_rms 0.05
_refine_ls_abs_structure_details 'Flack H D (1983), Acta Cryst. A39, 876-881'
_refine_ls_abs_structure_Flack 0(4)
_refine_ls_extinction_method none
_refine_ls_goodness_of_fit_gt 11.802
_refine_ls_goodness_of_fit_ref 1.043
_refine_ls_hydrogen_treatment mixed
_refine_ls_matrix_type full
_refine_ls_number_parameters 282
_refine_ls_number_reflns 4600
_refine_ls_number_restraints 7
_refine_ls_restrained_S_all 1.042
_refine_ls_R_factor_all 0.1652
_refine_ls_R_factor_gt 0.0706
_refine_ls_shift/su_max 0.811
_refine_ls_shift/su_mean 0.189
_refine_ls_structure_factor_coef Fsqd
_refine_ls_weighting_details 'calc w=1/[\s^2^(Fo^2^)+(0.1264P)^2^+0.2163P] where P=(Fo^2^+2Fc^2^)/3'
_refine_ls_weighting_scheme calc
_refine_ls_wR_factor_gt 0.1854
_refine_ls_wR_factor_ref 0.247
_reflns_number_gt 2084
_reflns_number_total 4600
_reflns_threshold_expression >2sigma(I)
_cod_data_source_file DLMHz-2OH.cif
_cod_data_source_block new
_cod_depositor_comments
;
The following automatic conversions were performed:

'_symmetry_cell_setting' value 'Orthorhombic' changed to
'orthorhombic' according to the built-in table from CIF Core
dictionary named 'cif_core.dic' version 2.4.1 from 2010-06-29.

Automatic conversion script
Id: cif_fix_values 5642 2017-10-24 12:04:52Z antanas 
;
_cod_original_formula_sum 'C18 H18 N6 O5.50'
_cod_database_code 4033575

loop_
_symmetry_equiv_pos_as_xyz
'x, y, z'
'-x, -y, z+1/2'
'-x+1/2, y+1/2, z+1/2'
'x+1/2, -y+1/2, z'

loop_
_atom_site_label
_atom_site_type_symbol
_atom_site_fract_x
_atom_site_fract_y
_atom_site_fract_z
_atom_site_U_iso_or_equiv
_atom_site_adp_type
_atom_site_occupancy
_atom_site_symmetry_multiplicity
_atom_site_calc_flag
_atom_site_refinement_flags
_atom_site_disorder_assembly
_atom_site_disorder_group
N61 N 0.50024(12) 0.99847(18) 0.2003(10) 0.0569(7) Uani 1 1 d . . .
N5 N 0.65587(11) 0.93444(16) 0.2043(10) 0.0499(7) Uani 1 1 d . . .
N8 N 0.61146(11) 0.74438(18) 0.2030(11) 0.0530(7) Uani 1 1 d . . .
C4A C 0.69409(12) 0.8580(2) 0.2021(15) 0.0463(7) Uani 1 1 d . . .
N62 N 0.46606(11) 1.08572(18) 0.2016(12) 0.0562(7) Uani 1 1 d . . .
C1F C 0.36412(13) 1.1505(2) 0.2019(14) 0.0493(8) Uani 1 1 d . . .
C61 C 0.55847(14) 1.0092(2) 0.1983(13) 0.0516(8) Uani 1 1 d . . .
O2F O 0.44302(10) 1.2737(2) 0.2033(14) 0.0746(8) Uani 1 1 d . . .
C63 C 0.40789(15) 1.0705(2) 0.2016(15) 0.0529(8) Uani 1 1 d . . .
N1 N 0.71093(11) 0.68430(17) 0.2023(13) 0.0549(7) Uani 1 1 d . . .
C5F C 0.25937(15) 1.2044(3) 0.2014(18) 0.0636(9) Uani 1 1 d . . .
H5F H 0.218 1.1897 0.1966 0.076 Uiso 1 1 calc R . .
C8A C 0.67153(13) 0.7633(2) 0.2010(14) 0.0477(7) Uani 1 1 d . . .
C6 C 0.59604(13) 0.9187(2) 0.2073(14) 0.0478(8) Uani 1 1 d . . .
C7 C 0.57333(13) 0.8218(2) 0.2028(15) 0.0522(8) Uani 1 1 d . . .
O2 O 0.80771(11) 0.62673(17) 0.2025(15) 0.0849(9) Uani 1 1 d . . .
C6F C 0.30235(15) 1.1301(2) 0.2041(15) 0.0591(9) Uani 1 1 d . . .
H6F H 0.2894 1.0653 0.2075 0.071 Uiso 1 1 calc R . .
C2F C 0.38372(14) 1.2488(2) 0.2001(14) 0.0538(8) Uani 1 1 d . . .
N3 N 0.79530(11) 0.79180(19) 0.2017(14) 0.0614(8) Uani 1 1 d . . .
C4 C 0.75958(14) 0.8758(2) 0.2022(18) 0.0553(8) Uani 1 1 d . . .
C4F C 0.27883(16) 1.3011(3) 0.2059(19) 0.0674(10) Uani 1 1 d . . .
H4F H 0.2503 1.3514 0.2105 0.081 Uiso 1 1 calc R . .
O4 O 0.78330(11) 0.95628(18) 0.2015(14) 0.0909(9) Uani 1 1 d . . .
O3W O 0.4872(3) 0.4728(6) 0.9186(13) 0.1291(14) Uani 1 1 d U . .
C2 C 0.77325(15) 0.6964(2) 0.1973(18) 0.0593(9) Uani 1 1 d . . .
C3F C 0.33971(16) 1.3227(3) 0.2037(18) 0.0643(9) Uani 1 1 d . . .
H3F H 0.3521 1.3878 0.2046 0.077 Uiso 1 1 calc R . .
C71 C 0.50692(14) 0.7939(3) 0.2068(19) 0.0740(12) Uani 1 1 d . . .
H71A H 0.5032 0.7239 0.2078 0.111 Uiso 1 1 calc R . .
H71B H 0.487 0.8197 0.091 0.111 Uiso 1 1 calc R . .
H71C H 0.4882 0.8203 0.3242 0.111 Uiso 1 1 calc R . .
C1 C 0.68745(18) 0.5837(2) 0.203(2) 0.0793(11) Uani 1 1 d . . .
H1A H 0.6437 0.585 0.2049 0.119 Uiso 1 1 calc R . .
H1B H 0.7022 0.5499 0.3181 0.119 Uiso 1 1 calc R . .
H1C H 0.7011 0.5504 0.0849 0.119 Uiso 1 1 calc R . .
C3 C 0.86140(15) 0.8025(3) 0.200(3) 0.0929(13) Uani 1 1 d . . .
H3A H 0.8801 0.7391 0.2045 0.139 Uiso 1 1 calc R . .
H3B H 0.874 0.84 0.3135 0.139 Uiso 1 1 calc R . .
H3C H 0.8737 0.8356 0.0804 0.139 Uiso 1 1 calc R . .
C62 C 0.59225(16) 1.1041(2) 0.201(2) 0.0791(11) Uani 1 1 d . . .
H62A H 0.5636 1.1573 0.2021 0.119 Uiso 1 1 calc R . .
H62B H 0.6177 1.1087 0.0856 0.119 Uiso 1 1 calc R . .
H62C H 0.6171 1.1073 0.3188 0.119 Uiso 1 1 calc R . .
O1W O 0.42094(17) 0.6179(3) 0.6923(18) 0.1012(16) Uani 0.75 1 d P . .
O4W O 0.5208(6) 0.5257(13) 0.980(3) 0.1291(14) Uani 0.5 1 d PU . .
O2W O 0.4922(9) 0.5336(16) 0.662(5) 0.223(16) Uani 0.25 1 d P . .
H63 H 0.3911(11) 1.005(2) 0.195(11) 0.040(8) Uiso 1 1 d . . .
H2F H 0.464(2) 1.216(3) 0.239(10) 0.088(16) Uiso 1 1 d . . .

loop_
_atom_site_aniso_label
_atom_site_aniso_U_11
_atom_site_aniso_U_22
_atom_site_aniso_U_33
_atom_site_aniso_U_23
_atom_site_aniso_U_13
_atom_site_aniso_U_12
N61 0.0497(16) 0.0562(16) 0.0647(18) -0.001(4) -0.001(4) 0.0194(12)
N5 0.0471(15) 0.0470(14) 0.0556(16) 0.007(4) -0.007(4) 0.0086(11)
N8 0.0465(15) 0.0482(14) 0.0643(17) 0.004(4) 0.004(4) 0.0040(11)
C4A 0.0418(16) 0.0444(16) 0.0525(16) -0.002(5) 0.006(4) 0.0072(13)
N62 0.0493(16) 0.0552(15) 0.0641(17) 0.001(4) -0.005(4) 0.0199(12)
C1F 0.0434(17) 0.0513(18) 0.0532(18) -0.012(5) -0.002(5) 0.0103(14)
C61 0.0507(19) 0.0522(18) 0.052(2) 0.002(5) 0.000(4) 0.0142(14)
O2F 0.0501(14) 0.0630(16) 0.111(2) 0.002(5) -0.003(4) 0.0034(12)
C63 0.0492(19) 0.0523(18) 0.0573(19) -0.005(5) 0.006(5) 0.0114(15)
N1 0.0485(16) 0.0415(13) 0.0747(18) 0.002(5) -0.005(5) 0.0094(12)
C5F 0.0479(18) 0.074(2) 0.068(2) -0.005(7) -0.010(5) 0.0124(17)
C8A 0.0459(17) 0.0429(16) 0.0545(18) -0.004(5) -0.009(5) 0.0074(13)
C6 0.0415(16) 0.0531(18) 0.0489(18) -0.001(5) 0.004(5) 0.0101(13)
C7 0.0461(17) 0.0535(18) 0.0569(18) -0.007(5) 0.006(5) 0.0092(14)
O2 0.0629(16) 0.0603(15) 0.132(2) -0.007(5) -0.011(5) 0.0273(13)
C6F 0.053(2) 0.0530(18) 0.071(2) -0.007(6) 0.021(5) 0.0050(15)
C2F 0.0465(18) 0.0551(18) 0.0598(19) 0.002(6) -0.002(5) 0.0104(14)
N3 0.0445(15) 0.0563(17) 0.083(2) -0.009(5) 0.008(5) 0.0077(12)
C4 0.0464(18) 0.0431(18) 0.076(2) 0.002(6) -0.005(5) 0.0078(14)
C4F 0.060(2) 0.068(2) 0.074(3) 0.001(7) 0.005(6) 0.0282(18)
O4 0.0541(14) 0.0555(15) 0.163(3) 0.010(5) -0.010(5) 0.0007(12)
O3W 0.140(4) 0.095(3) 0.152(3) 0.033(3) -0.040(3) -0.014(2)
C2 0.057(2) 0.054(2) 0.067(2) -0.015(5) -0.006(5) 0.0189(17)
C3F 0.064(2) 0.0549(18) 0.074(2) 0.000(6) 0.002(6) 0.0130(16)
C71 0.050(2) 0.067(2) 0.105(3) 0.020(6) -0.001(6) -0.0002(16)
C1 0.076(3) 0.048(2) 0.114(3) -0.001(7) -0.006(7) 0.0083(17)
C3 0.041(2) 0.086(3) 0.151(4) -0.004(9) 0.003(8) 0.0113(19)
C62 0.062(2) 0.0526(19) 0.123(3) 0.009(7) 0.007(7) 0.0106(18)
O1W 0.071(2) 0.068(2) 0.165(5) 0.037(6) 0.014(6) 0.0096(19)
O4W 0.140(4) 0.095(3) 0.152(3) 0.033(3) -0.040(3) -0.014(2)
O2W 0.168(16) 0.178(18) 0.32(3) 0.23(2) -0.20(2) -0.158(15)

loop_
_atom_type_symbol
_atom_type_description
_atom_type_scat_dispersion_real
_atom_type_scat_dispersion_imag
_atom_type_scat_source
C C 0.0033 0.0016 'International Tables Vol C Tables 4.2.6.8 and 6.1.1.4'
H H 0 0 'International Tables Vol C Tables 4.2.6.8 and 6.1.1.4'
N N 0.0061 0.0033 'International Tables Vol C Tables 4.2.6.8 and 6.1.1.4'
O O 0.0106 0.006 'International Tables Vol C Tables 4.2.6.8 and 6.1.1.4'

loop_
_geom_angle_atom_site_label_1
_geom_angle_atom_site_label_2
_geom_angle_atom_site_label_3
_geom_angle
_geom_angle_site_symmetry_1
_geom_angle_site_symmetry_3
C61 N61 N62 115.6(3) . .
C6 N5 C4A 119.4(2) . .
C8A N8 C7 117.2(2) . .
N5 C4A C8A 120.4(3) . .
N5 C4A C4 119.1(3) . .
C8A C4A C4 120.6(3) . .
C63 N62 N61 112.9(3) . .
C6F C1F C2F 119.4(3) . .
C6F C1F C63 119.6(3) . .
C2F C1F C63 121.0(3) . .
N61 C61 C6 117.0(3) . .
N61 C61 C62 126.3(3) . .
C6 C61 C62 116.6(3) . .
C2F O2F H2F 105(3) . .
N62 C63 C1F 122.0(3) . .
N62 C63 H63 121.4(15) . .
C1F C63 H63 116.5(15) . .
C2 N1 C8A 121.7(3) . .
C2 N1 C1 117.4(3) . .
C8A N1 C1 120.8(3) . .
C6F C5F C4F 119.2(3) . .
C6F C5F H5F 120.4 . .
C4F C5F H5F 120.4 . .
N8 C8A N1 117.5(3) . .
N8 C8A C4A 122.0(2) . .
N1 C8A C4A 120.4(3) . .
N5 C6 C7 119.9(3) . .
N5 C6 C61 114.2(3) . .
C7 C6 C61 125.7(3) . .
N8 C7 C6 121.1(3) . .
N8 C7 C71 113.6(3) . .
C6 C7 C71 125.2(3) . .
C1F C6F C5F 121.2(3) . .
C1F C6F H6F 119.4 . .
C5F C6F H6F 119.5 . .
O2F C2F C3F 119.0(3) . .
O2F C2F C1F 122.4(3) . .
C3F C2F C1F 118.6(3) . .
C4 N3 C2 125.4(3) . .
C4 N3 C3 118.5(3) . .
C2 N3 C3 116.1(3) . .
O4 C4 N3 120.4(3) . .
O4 C4 C4A 124.9(3) . .
N3 C4 C4A 114.6(3) . .
C3F C4F C5F 120.4(3) . .
C3F C4F H4F 119.8 . .
C5F C4F H4F 119.8 . .
O2 C2 N1 121.4(3) . .
O2 C2 N3 121.2(3) . .
N1 C2 N3 117.2(3) . .
C4F C3F C2F 121.2(3) . .
C4F C3F H3F 119.4 . .
C2F C3F H3F 119.4 . .
C7 C71 H71A 109.5 . .
C7 C71 H71B 109.5 . .
H71A C71 H71B 109.5 . .
C7 C71 H71C 109.4 . .
H71A C71 H71C 109.5 . .
H71B C71 H71C 109.5 . .
N1 C1 H1A 109.5 . .
N1 C1 H1B 109.5 . .
H1A C1 H1B 109.5 . .
N1 C1 H1C 109.4 . .
H1A C1 H1C 109.5 . .
H1B C1 H1C 109.5 . .
N3 C3 H3A 109.4 . .
N3 C3 H3B 109.3 . .
H3A C3 H3B 109.5 . .
N3 C3 H3C 109.7 . .
H3A C3 H3C 109.5 . .
H3B C3 H3C 109.5 . .
C61 C62 H62A 109.5 . .
C61 C62 H62B 109.3 . .
H62A C62 H62B 109.5 . .
C61 C62 H62C 109.7 . .
H62A C62 H62C 109.5 . .
H62B C62 H62C 109.5 . .
O4W O2W O3W 40.2(11) 2_664 2_664

loop_
_geom_bond_atom_site_label_1
_geom_bond_atom_site_label_2
_geom_bond_distance
_geom_bond_site_symmetry_2
N61 C61 1.285(4) .
N61 N62 1.409(3) .
N5 C6 1.330(4) .
N5 C4A 1.340(4) .
N8 C8A 1.342(4) .
N8 C7 1.348(4) .
C4A C8A 1.385(4) .
C4A C4 1.457(4) .
N62 C63 1.292(4) .
C1F C6F 1.383(4) .
C1F C2F 1.411(4) .
C1F C63 1.455(4) .
C61 C6 1.489(4) .
C61 C62 1.494(5) .
O2F C2F 1.344(4) .
O2F H2F 0.95(5) .
C63 H63 0.97(3) .
N1 C2 1.377(4) .
N1 C8A 1.383(4) .
N1 C1 1.468(4) .
C5F C6F 1.386(4) .
C5F C4F 1.389(5) .
C5F H5F 0.93 .
C6 C7 1.415(4) .
C7 C71 1.505(4) .
O2 C2 1.217(4) .
C6F H6F 0.93 .
C2F C3F 1.397(4) .
N3 C4 1.390(4) .
N3 C2 1.391(4) .
N3 C3 1.457(4) .
C4 O4 1.217(4) .
C4F C3F 1.367(5) .
C4F H4F 0.93 .
O3W O2W 1.70(4) 2_665
C3F H3F 0.93 .
C71 H71A 0.96 .
C71 H71B 0.96 .
C71 H71C 0.96 .
C1 H1A 0.96 .
C1 H1B 0.96 .
C1 H1C 0.96 .
C3 H3A 0.96 .
C3 H3B 0.96 .
C3 H3C 0.96 .
C62 H62A 0.96 .
C62 H62B 0.96 .
C62 H62C 0.96 .
O4W O2W 1.49(3) 2_665
O2W O4W 1.49(3) 2_664
O2W O3W 1.70(4) 2_664

loop_
_geom_torsion_atom_site_label_1
_geom_torsion_atom_site_label_2
_geom_torsion_atom_site_label_3
_geom_torsion_atom_site_label_4
_geom_torsion
_geom_torsion_site_symmetry_1
_geom_torsion_site_symmetry_2
_geom_torsion_site_symmetry_3
_geom_torsion_site_symmetry_4
C6 N5 C4A C8A 0.6(15) . . . .
C6 N5 C4A C4 -178.9(8) . . . .
C61 N61 N62 C63 179.4(7) . . . .
N62 N61 C61 C6 177.0(7) . . . .
N62 N61 C61 C62 1.3(12) . . . .
N61 N62 C63 C1F -179.7(8) . . . .
C6F C1F C63 N62 -179.3(8) . . . .
C2F C1F C63 N62 0.7(16) . . . .
C7 N8 C8A N1 179.7(8) . . . .
C7 N8 C8A C4A 1.1(14) . . . .
C2 N1 C8A N8 179.0(8) . . . .
C1 N1 C8A N8 1.0(16) . . . .
C2 N1 C8A C4A -2.4(14) . . . .
C1 N1 C8A C4A 179.6(9) . . . .
N5 C4A C8A N8 -0.3(16) . . . .
C4 C4A C8A N8 179.3(9) . . . .
N5 C4A C8A N1 -178.9(8) . . . .
C4 C4A C8A N1 0.7(14) . . . .
C4A N5 C6 C7 -1.7(15) . . . .
C4A N5 C6 C61 -176.8(7) . . . .
N61 C61 C6 N5 179.8(7) . . . .
C62 C61 C6 N5 -4.1(12) . . . .
N61 C61 C6 C7 5.1(14) . . . .
C62 C61 C6 C7 -178.9(9) . . . .
C8A N8 C7 C6 -2.2(15) . . . .
C8A N8 C7 C71 -179.5(8) . . . .
N5 C6 C7 N8 2.6(16) . . . .
C61 C6 C7 N8 177.1(7) . . . .
N5 C6 C7 C71 179.6(9) . . . .
C61 C6 C7 C71 -5.9(16) . . . .
C2F C1F C6F C5F 1.0(15) . . . .
C63 C1F C6F C5F -179.0(10) . . . .
C4F C5F C6F C1F -3.0(18) . . . .
C6F C1F C2F O2F 178.2(8) . . . .
C63 C1F C2F O2F -1.8(15) . . . .
C6F C1F C2F C3F 1.0(14) . . . .
C63 C1F C2F C3F -179.0(8) . . . .
C2 N3 C4 O4 -178.2(12) . . . .
C3 N3 C4 O4 -0.1(17) . . . .
C2 N3 C4 C4A 1.3(16) . . . .
C3 N3 C4 C4A 179.4(10) . . . .
N5 C4A C4 O4 -1.0(18) . . . .
C8A C4A C4 O4 179.4(12) . . . .
N5 C4A C4 N3 179.4(9) . . . .
C8A C4A C4 N3 -0.2(14) . . . .
C6F C5F C4F C3F 3.0(19) . . . .
C8A N1 C2 O2 178.5(10) . . . .
C1 N1 C2 O2 -3.5(15) . . . .
C8A N1 C2 N3 3.4(13) . . . .
C1 N1 C2 N3 -178.5(11) . . . .
C4 N3 C2 O2 -178.0(10) . . . .
C3 N3 C2 O2 3.8(18) . . . .
C4 N3 C2 N1 -2.9(16) . . . .
C3 N3 C2 N1 178.9(9) . . . .
C5F C4F C3F C2F -1.0(18) . . . .
O2F C2F C3F C4F -178.3(9) . . . .
C1F C2F C3F C4F -1.0(16) . . . .
